data_1546825
loop_
_publ_author_name
'Emerson-King, Jack'
'Knighton, Richard C.'
'Gyton, Matthew R.'
'Chaplin, Adrian B.'

_publ_section_title
;
 Rotaxane synthesis exploiting the M( <scp>i</scp> )/M( <scp>iii</scp> )
 redox couple
;
_journal_issue 35
_journal_name_full 'Dalton Transactions'
_journal_page_first 11645
_journal_page_last 11655
_journal_paper_doi 10.1039/C7DT02648J
_journal_volume 46
_journal_year 2017
_chemical_formula_moiety 'C46 H40 Ir N2 P2, C32 H12 B F24'
_chemical_formula_sum 'C78 H52 B F24 Ir N2 P2'
_chemical_formula_weight 1738.16
_chemical_melting_point ?
_space_group_crystal_system monoclinic
_space_group_IT_number 14
_space_group_name_Hall '-P 2ybc'
_space_group_name_H-M_alt 'P 1 21/c 1'
_symmetry_space_group_name_Hall '-P 2ybc'
_symmetry_space_group_name_H-M 'P 1 21/c 1'
_atom_sites_solution_hydrogens mixed
_atom_sites_solution_primary dual
_atom_sites_solution_secondary difmap
_audit_creation_date 2017-04-03
_audit_creation_method
;
Olex2 1.2
(compiled 2017.03.28 svn.r3405 for OlexSys, GUI svn.r5335)
;
_audit_update_record
;
2017-07-19 deposited with the CCDC.
2017-08-15 downloaded from the CCDC.
;
_cell_angle_alpha 90
_cell_angle_beta 109.065(3)
_cell_angle_gamma 90
_cell_formula_units_Z 4
_cell_length_a 17.7616(4)
_cell_length_b 18.0960(4)
_cell_length_c 25.5666(6)
_cell_measurement_reflns_used 21677
_cell_measurement_temperature 150(2)
_cell_measurement_theta_max 29.4750
_cell_measurement_theta_min 3.5900
_cell_volume 7766.7(3)
_computing_cell_refinement 'CrysAlisPro 1.171.38.43f (Rigaku OD, 2015)'
_computing_data_collection 'CrysAlisPro 1.171.38.43f (Rigaku OD, 2015)'
_computing_data_reduction 'CrysAlisPro 1.171.38.43f (Rigaku OD, 2015)'
_computing_molecular_graphics 'Olex2 (Dolomanov et al., 2009)'
_computing_publication_material 'Olex2 (Dolomanov et al., 2009)'
_computing_structure_refinement 'ShelXL (Sheldrick, 2015)'
_computing_structure_solution 'ShelXT (Sheldrick, 2015)'
_diffrn_ambient_environment N~2~
_diffrn_ambient_temperature 150(2)
_diffrn_detector 'CCD plate'
_diffrn_detector_area_resol_mean 5.3046
_diffrn_detector_type AtlasS2
_diffrn_measured_fraction_theta_full 0.998
_diffrn_measured_fraction_theta_max 0.998
_diffrn_measurement_details
;
List of Runs (angles in degrees, time in seconds):

  # Type    Start    End  Width  t~exp~   \w     \q     \k     \f   Frames
#--------------------------------------------------------------------------
  1  \w   -105.00 -55.00   1.00   22.50    --  -17.99 178.00  60.00   50
  2  \w    -94.00  15.00   1.00   22.50    --  -17.99 -77.00  30.00  109
  3  \w    -20.00  60.00   1.00   22.50    --   19.24 -99.00-180.00   80
  4  \w    -69.00 107.00   1.00   22.50    --   19.24   0.00  30.00  176
;
_diffrn_measurement_device 'four-circle diffractometer'
_diffrn_measurement_device_type 'Oxford Diffraction: SuperNova, Dual, Cu at zero, AtlasS2'
_diffrn_measurement_method '\w scans'
_diffrn_orient_matrix_type 'CrysAlisPro convention (1999,Acta A55,543-557)'
_diffrn_orient_matrix_UB_11 -0.0238463000
_diffrn_orient_matrix_UB_12 -0.0238774000
_diffrn_orient_matrix_UB_13 0.0100506000
_diffrn_orient_matrix_UB_21 -0.0208057000
_diffrn_orient_matrix_UB_22 0.0309666000
_diffrn_orient_matrix_UB_23 0.0054174000
_diffrn_orient_matrix_UB_31 -0.0279833000
_diffrn_orient_matrix_UB_32 -0.0026552000
_diffrn_orient_matrix_UB_33 -0.0270439000
_diffrn_radiation_monochromator mirror
_diffrn_radiation_probe x-ray
_diffrn_radiation_type MoK\a
_diffrn_radiation_wavelength 0.71073
_diffrn_reflns_av_R_equivalents 0.0442
_diffrn_reflns_av_unetI/netI 0.0409
_diffrn_reflns_Laue_measured_fraction_full 0.998
_diffrn_reflns_Laue_measured_fraction_max 0.998
_diffrn_reflns_limit_h_max 22
_diffrn_reflns_limit_h_min -22
_diffrn_reflns_limit_k_max 23
_diffrn_reflns_limit_k_min -21
_diffrn_reflns_limit_l_max 32
_diffrn_reflns_limit_l_min -32
_diffrn_reflns_number 75253
_diffrn_reflns_point_group_measured_fraction_full 0.998
_diffrn_reflns_point_group_measured_fraction_max 0.998
_diffrn_reflns_theta_full 27.103
_diffrn_reflns_theta_max 27.103
_diffrn_reflns_theta_min 3.274
_diffrn_source 'micro-focus sealed X-ray tube'
_diffrn_source_type 'SuperNova (Mo) X-ray Source'
_exptl_absorpt_coefficient_mu 1.861
_exptl_absorpt_correction_T_max 1.00000
_exptl_absorpt_correction_T_min 0.41660
_exptl_absorpt_correction_type multi-scan
_exptl_absorpt_process_details
;
CrysAlisPro 1.171.38.43f (Rigaku Oxford Diffraction, 2015)
Empirical absorption correction using spherical harmonics,
 implemented in SCALE3 ABSPACK scaling algorithm.
;
_exptl_crystal_colour yellow
_exptl_crystal_colour_primary yellow
_exptl_crystal_density_diffrn 1.486
_exptl_crystal_density_meas ?
_exptl_crystal_description block
_exptl_crystal_F_000 3448
_exptl_crystal_recrystallization_method 'Crystals grown from CH2Cl2-pentane at 293 K'
_exptl_crystal_size_max 0.35
_exptl_crystal_size_mid 0.1
_exptl_crystal_size_min 0.1
_refine_diff_density_max 1.248
_refine_diff_density_min -0.708
_refine_diff_density_rms 0.079
_refine_ls_extinction_method none
_refine_ls_goodness_of_fit_ref 1.022
_refine_ls_hydrogen_treatment mixed
_refine_ls_matrix_type full
_refine_ls_number_parameters 1094
_refine_ls_number_reflns 17110
_refine_ls_number_restraints 632
_refine_ls_restrained_S_all 1.048
_refine_ls_R_factor_all 0.0502
_refine_ls_R_factor_gt 0.0331
_refine_ls_shift/su_max 0.004
_refine_ls_shift/su_mean 0.000
_refine_ls_structure_factor_coef Fsqd
_refine_ls_weighting_details 'w=1/[\s^2^(Fo^2^)+(0.0315P)^2^+6.7932P] where P=(Fo^2^+2Fc^2^)/3'
_refine_ls_weighting_scheme calc
_refine_ls_wR_factor_gt 0.0707
_refine_ls_wR_factor_ref 0.0783
_reflns_Friedel_coverage 0.000
_reflns_number_gt 13414
_reflns_number_total 17110
_reflns_threshold_expression 'I > 2\s(I)'
_cod_data_source_file c7dt02648j2.cif
_cod_data_source_block 0255abc16s
_cod_depositor_comments
;
The following automatic conversions were performed:

'_chemical_melting_point' value 'not measured' was changed to '?' -
the value is undefined or not given.

'_exptl_crystal_density_meas' value 'not measured' was changed to '?'
- the value is perceived as not measured.

Automatic conversion script
Id: cif_fix_values 4973 2017-02-22 13:04:09Z antanas 
;
_cod_database_code 1546825
_shelx_shelxl_version_number 2014/7
_shelx_space_group_comment
;
The symmetry employed for this shelxl refinement is uniquely defined
by the following loop, which should always be used as a source of
symmetry information in preference to the above space-group names.
They are only intended as comments.
;
_olex2_refinement_description
;
1. Fixed Uiso
 At 1.2 times of:
  All C(H) groups, All Ir(H,H) groups
2. Restrained distances
 C208-F4 \\sim C208-F5 \\sim C208-F6 \\sim C308-F4A \\sim C308-F5A \\sim
C308-F6A
 with sigma of 0.01
 F4-F5 \\sim F5-F6 \\sim F6-F4 \\sim F4A-F5A \\sim F5A-F6A \\sim F6A-F4A
 with sigma of 0.01
 C205-F4 \\sim C205-F5 \\sim C205-F6 \\sim C205-F4A \\sim C205-F5A \\sim
C205-F6A
 with sigma of 0.01
 C205-C208 \\sim C205-C308
 with sigma of 0.01
 C215-F7 \\sim C215-F8 \\sim C215-F9 \\sim C215-F7A \\sim C215-F8A \\sim
C215-F9A
 with sigma of 0.01
 F7-F8 \\sim F8-F9 \\sim F9-F7 \\sim F7A-F8A \\sim F8A-F9A \\sim F9A-F7A
 with sigma of 0.01
 C211-F7 \\sim C211-F8 \\sim C211-F9 \\sim C211-F7A \\sim C211-F8A \\sim
C211-F9A
 with sigma of 0.01
 C231-F19 \\sim C231-F20 \\sim C231-F21 \\sim C231-F19A \\sim C231-F20A \\sim
C231-F21A
 with sigma of 0.01
 F19-F20 \\sim F20-F21 \\sim F21-F19 \\sim F19A-F20A \\sim F20A-F21A \\sim
F21A-F19A
 with sigma of 0.01
 C227-F19 \\sim C227-F20 \\sim C227-F21 \\sim C227-F19A \\sim C227-F20A \\sim
C227-F21A
 with sigma of 0.01
 C216-F10 \\sim C216-F11 \\sim C216-F12 \\sim C216-F10A \\sim C216-F11A \\sim
C216-F12A
 with sigma of 0.01
 F10-F11 \\sim F11-F12 \\sim F12-F10 \\sim F10A-F11A \\sim F11A-F12A \\sim
F12A-F10A
 with sigma of 0.01
 C213-F10 \\sim C213-F11 \\sim C213-F12 \\sim C213-F10A \\sim C213-F11A \\sim
C213-F12A
 with sigma of 0.01
 Ir1-H1B \\sim Ir1-H1A
 with sigma of 0.01
3. Uiso/Uaniso restraints and constraints
F1 \\sim F2 \\sim F3 \\sim F4 \\sim F4A \\sim F5 \\sim F5A \\sim F6 \\sim F6A
\\sim F7 \\sim F7A \\sim F8 \\sim F8A \\sim F9 \\sim F9A \\sim F10 \\sim F10A
\\sim F11 \\sim F11A \\sim F12 \\sim F12A \\sim F13 \\sim F14 \\sim F15 \\sim
F16 \\sim F17 \\sim F18 \\sim F19 \\sim F19A \\sim F20 \\sim F20A \\sim F21
\\sim F21A \\sim F22 \\sim F23 \\sim F24 \\sim C308 \\sim C208: within 2A with
sigma of 0.01 and sigma for terminal atoms of 0.02
Uanis(F1) \\sim Ueq, Uanis(F2) \\sim Ueq, Uanis(F3) \\sim Ueq, Uanis(F4) \\sim
Ueq, Uanis(F4A) \\sim Ueq, Uanis(F5) \\sim Ueq, Uanis(F5A) \\sim Ueq, Uanis(F6)
\\sim Ueq, Uanis(F6A) \\sim Ueq, Uanis(F7) \\sim Ueq, Uanis(F7A) \\sim Ueq,
Uanis(F8) \\sim Ueq, Uanis(F8A) \\sim Ueq, Uanis(F9) \\sim Ueq, Uanis(F9A)
\\sim Ueq, Uanis(F10) \\sim Ueq, Uanis(F10A) \\sim Ueq, Uanis(F11) \\sim Ueq,
Uanis(F11A) \\sim Ueq, Uanis(F12) \\sim Ueq, Uanis(F12A) \\sim Ueq, Uanis(F13)
\\sim Ueq, Uanis(F14) \\sim Ueq, Uanis(F15) \\sim Ueq, Uanis(F16) \\sim Ueq,
Uanis(F17) \\sim Ueq, Uanis(F18) \\sim Ueq, Uanis(F19) \\sim Ueq, Uanis(F19A)
\\sim Ueq, Uanis(F20) \\sim Ueq, Uanis(F20A) \\sim Ueq, Uanis(F21) \\sim Ueq,
Uanis(F21A) \\sim Ueq, Uanis(F22) \\sim Ueq, Uanis(F23) \\sim Ueq, Uanis(F24)
\\sim Ueq, Uanis(C308) \\sim Ueq, Uanis(C208) \\sim Ueq: with sigma of 0.01 and
sigma for terminal atoms of 0.02
Uanis(C308) = Uanis(C208)
4. Others
 Sof(F19A)=Sof(F20A)=Sof(F21A)=1-FVAR(1)
 Sof(F19)=Sof(F20)=Sof(F21)=FVAR(1)
 Sof(F4A)=Sof(F5A)=Sof(F6A)=Sof(C308)=1-FVAR(2)
 Sof(F4)=Sof(F5)=Sof(F6)=Sof(C208)=FVAR(2)
 Sof(F7A)=Sof(F8A)=Sof(F9A)=1-FVAR(3)
 Sof(F7)=Sof(F8)=Sof(F9)=FVAR(3)
 Sof(F10A)=Sof(F11A)=Sof(F12A)=1-FVAR(4)
 Sof(F10)=Sof(F11)=Sof(F12)=FVAR(4)
5.a Aromatic/amide H refined with riding coordinates:
 C3(H3), C4(H4), C5(H5), C6(H6), C9(H9), C10(H10), C11(H11), C12(H12),
 C33(H33), C34(H34), C35(H35), C36(H36), C37(H37), C39(H39), C40(H40), C41(H41),
  C42(H42), C43(H43), C45(H45), C46(H46), C47(H47), C48(H48), C49(H49),
 C53(H53), C54(H54), C55(H55), C56(H56), C57(H57), C59(H59), C60(H60), C61(H61),
  C62(H62), C63(H63), C65(H65), C66(H66), C67(H67), C68(H68), C69(H69),
 C202(H202), C204(H204), C206(H206), C210(H210), C212(H212), C214(H214),
 C218(H218), C220(H220), C222(H222), C226(H226), C228(H228), C230(H230)
;
_olex2_submission_special_instructions 'No special instructions were received'
_oxdiff_exptl_absorpt_empirical_details
;
Empirical correction (ABSPACK) includes:
- Absorption correction using spherical harmonics
- Frame scaling
;
_oxdiff_exptl_absorpt_empirical_full_max 2.123
_oxdiff_exptl_absorpt_empirical_full_min 0.446

loop_
_space_group_symop_operation_xyz
'x, y, z'
'-x, y+1/2, -z+1/2'
'-x, -y, -z'
'x, -y-1/2, z-1/2'

loop_
_atom_site_label
_atom_site_type_symbol
_atom_site_fract_x
_atom_site_fract_y
_atom_site_fract_z
_atom_site_U_iso_or_equiv
_atom_site_adp_type
_atom_site_occupancy
_atom_site_site_symmetry_order
_atom_site_calc_flag
_atom_site_refinement_flags_posn
_atom_site_refinement_flags_adp
_atom_site_refinement_flags_occupancy
_atom_site_disorder_assembly
_atom_site_disorder_group
Ir1 Ir 0.58850(2) 0.26625(2) 0.70050(2) 0.02466(4) Uani 1 1 d D . . . .
H1A H 0.5171(15) 0.2362(16) 0.6562(11) 0.030 Uiso 1 1 d DR . . . .
H1B H 0.5538(17) 0.3425(13) 0.6899(12) 0.030 Uiso 1 1 d DR . . . .
P31 P 0.63902(5) 0.28525(5) 0.62943(3) 0.03191(19) Uani 1 1 d . . . . .
P51 P 0.50740(4) 0.26199(5) 0.75427(3) 0.02347(15) Uani 1 1 d . . . . .
N2 N 0.69865(14) 0.29373(15) 0.76269(9) 0.0275(5) Uani 1 1 d . . . . .
N13 N 0.64337(14) 0.16135(15) 0.72392(9) 0.0286(6) Uani 1 1 d . . . . .
C3 C 0.72433(19) 0.3621(2) 0.77951(13) 0.0363(8) Uani 1 1 d . . . . .
H3 H 0.6887 0.4024 0.7667 0.044 Uiso 1 1 calc R . . . .
C4 C 0.8001(2) 0.3765(2) 0.81458(14) 0.0446(9) Uani 1 1 d . . . . .
H4 H 0.8162 0.4257 0.8258 0.054 Uiso 1 1 calc R . . . .
C5 C 0.8522(2) 0.3190(2) 0.83314(14) 0.0459(9) Uani 1 1 d . . . . .
H5 H 0.9050 0.3279 0.8569 0.055 Uiso 1 1 calc R . . . .
C6 C 0.82696(19) 0.2485(2) 0.81696(14) 0.0401(9) Uani 1 1 d . . . . .
H6 H 0.8622 0.2080 0.8300 0.048 Uiso 1 1 calc R . . . .
C7 C 0.74988(18) 0.23590(19) 0.78145(12) 0.0303(7) Uani 1 1 d . . . . .
C8 C 0.71852(18) 0.16303(19) 0.76111(13) 0.0330(7) Uani 1 1 d . . . . .
C9 C 0.7604(2) 0.0979(2) 0.77876(15) 0.0460(9) Uani 1 1 d . . . . .
H9 H 0.8131 0.0995 0.8043 0.055 Uiso 1 1 calc R . . . .
C10 C 0.7255(2) 0.0309(2) 0.75921(17) 0.0548(11) Uani 1 1 d . . . . .
H10 H 0.7537 -0.0139 0.7713 0.066 Uiso 1 1 calc R . . . .
C11 C 0.6492(2) 0.0298(2) 0.72194(15) 0.0452(9) Uani 1 1 d . . . . .
H11 H 0.6238 -0.0157 0.7080 0.054 Uiso 1 1 calc R . . . .
C12 C 0.6108(2) 0.09565(19) 0.70552(13) 0.0356(8) Uani 1 1 d . . . . .
H12 H 0.5583 0.0947 0.6798 0.043 Uiso 1 1 calc R . . . .
C32 C 0.57523(19) 0.33286(19) 0.56849(12) 0.0336(7) Uani 1 1 d . . . . .
C33 C 0.5039(2) 0.3644(2) 0.56610(15) 0.0482(10) Uani 1 1 d . . . . .
H33 H 0.4858 0.3613 0.5971 0.058 Uiso 1 1 calc R . . . .
C34 C 0.4579(3) 0.4007(3) 0.51847(18) 0.0705(14) Uani 1 1 d . . . . .
H34 H 0.4084 0.4221 0.5170 0.085 Uiso 1 1 calc R . . . .
C35 C 0.4837(3) 0.4058(3) 0.47367(16) 0.0619(12) Uani 1 1 d . . . . .
H35 H 0.4519 0.4303 0.4411 0.074 Uiso 1 1 calc R . . . .
C36 C 0.5552(3) 0.3758(3) 0.47569(15) 0.0618(12) Uani 1 1 d . . . . .
H36 H 0.5736 0.3801 0.4448 0.074 Uiso 1 1 calc R . . . .
C37 C 0.6007(2) 0.3392(3) 0.52284(15) 0.0556(11) Uani 1 1 d . . . . .
H37 H 0.6502 0.3181 0.5240 0.067 Uiso 1 1 calc R . . . .
C38 C 0.6613(2) 0.2012(2) 0.59939(13) 0.0406(8) Uani 1 1 d . . . . .
C39 C 0.6015(3) 0.1496(2) 0.58265(15) 0.0529(10) Uani 1 1 d . . . . .
H39 H 0.5509 0.1605 0.5860 0.063 Uiso 1 1 calc R . . . .
C40 C 0.6133(3) 0.0813(3) 0.56086(17) 0.0697(13) Uani 1 1 d . . . . .
H40 H 0.5714 0.0461 0.5491 0.084 Uiso 1 1 calc R . . . .
C41 C 0.6876(3) 0.0663(3) 0.55682(17) 0.0720(15) Uani 1 1 d . . . . .
H41 H 0.6977 0.0192 0.5441 0.086 Uiso 1 1 calc R . . . .
C42 C 0.7468(3) 0.1182(3) 0.57085(19) 0.0740(15) Uani 1 1 d . . . . .
H42 H 0.7966 0.1081 0.5661 0.089 Uiso 1 1 calc R . . . .
C43 C 0.7339(3) 0.1852(3) 0.59187(16) 0.0614(12) Uani 1 1 d . . . . .
H43 H 0.7751 0.2212 0.6014 0.074 Uiso 1 1 calc R . . . .
C44 C 0.7294(2) 0.3416(2) 0.65058(14) 0.0429(9) Uani 1 1 d . . . . .
C45 C 0.8021(2) 0.3124(3) 0.68173(15) 0.0541(11) Uani 1 1 d . . . . .
H45 H 0.8072 0.2608 0.6890 0.065 Uiso 1 1 calc R . . . .
C46 C 0.8680(2) 0.3588(3) 0.70255(18) 0.0740(15) Uani 1 1 d . . . . .
H46 H 0.9181 0.3382 0.7232 0.089 Uiso 1 1 calc R . . . .
C47 C 0.8617(3) 0.4335(4) 0.6937(2) 0.092(2) Uani 1 1 d . . . . .
H47 H 0.9071 0.4644 0.7079 0.110 Uiso 1 1 calc R . . . .
C48 C 0.7897(3) 0.4632(3) 0.6644(2) 0.095(2) Uani 1 1 d . . . . .
H48 H 0.7846 0.5151 0.6588 0.114 Uiso 1 1 calc R . . . .
C49 C 0.7239(3) 0.4178(3) 0.64275(18) 0.0683(13) Uani 1 1 d . . . . .
H49 H 0.6742 0.4392 0.6222 0.082 Uiso 1 1 calc R . . . .
C52 C 0.40460(17) 0.29272(17) 0.72140(12) 0.0270(6) Uani 1 1 d . . . . .
C53 C 0.37239(19) 0.30309(18) 0.66486(12) 0.0339(7) Uani 1 1 d . . . . .
H53 H 0.4044 0.2955 0.6419 0.041 Uiso 1 1 calc R . . . .
C54 C 0.2935(2) 0.3246(2) 0.64153(14) 0.0440(9) Uani 1 1 d . . . . .
H54 H 0.2718 0.3319 0.6027 0.053 Uiso 1 1 calc R . . . .
C55 C 0.2466(2) 0.3354(2) 0.67402(15) 0.0457(9) Uani 1 1 d . . . . .
H55 H 0.1925 0.3497 0.6576 0.055 Uiso 1 1 calc R . . . .
C56 C 0.2777(2) 0.3255(2) 0.73047(15) 0.0446(9) Uani 1 1 d . . . . .
H56 H 0.2452 0.3330 0.7531 0.053 Uiso 1 1 calc R . . . .
C57 C 0.35643(18) 0.3047(2) 0.75394(13) 0.0355(8) Uani 1 1 d . . . . .
H57 H 0.3780 0.2984 0.7929 0.043 Uiso 1 1 calc R . . . .
C58 C 0.53774(17) 0.32198(18) 0.81522(12) 0.0296(7) Uani 1 1 d . . . . .
C59 C 0.5506(2) 0.3956(2) 0.80601(14) 0.0404(8) Uani 1 1 d . . . . .
H59 H 0.5438 0.4121 0.7695 0.048 Uiso 1 1 calc R . . . .
C60 C 0.5733(2) 0.4454(2) 0.84935(16) 0.0522(10) Uani 1 1 d . . . . .
H60 H 0.5814 0.4959 0.8425 0.063 Uiso 1 1 calc R . . . .
C61 C 0.5843(2) 0.4216(3) 0.90253(16) 0.0600(12) Uani 1 1 d . . . . .
H61 H 0.6005 0.4555 0.9325 0.072 Uiso 1 1 calc R . . . .
C62 C 0.5716(3) 0.3487(3) 0.91213(15) 0.0589(12) Uani 1 1 d . . . . .
H62 H 0.5792 0.3324 0.9488 0.071 Uiso 1 1 calc R . . . .
C63 C 0.5479(2) 0.2985(2) 0.86871(13) 0.0408(8) Uani 1 1 d . . . . .
H63 H 0.5387 0.2483 0.8756 0.049 Uiso 1 1 calc R . . . .
C64 C 0.49632(18) 0.17054(18) 0.78125(11) 0.0278(7) Uani 1 1 d . . . . .
C65 C 0.5642(2) 0.1350(2) 0.81559(12) 0.0363(8) Uani 1 1 d . . . . .
H65 H 0.6142 0.1595 0.8257 0.044 Uiso 1 1 calc R . . . .
C66 C 0.5593(2) 0.0643(2) 0.83509(14) 0.0474(10) Uani 1 1 d . . . . .
H66 H 0.6059 0.0409 0.8588 0.057 Uiso 1 1 calc R . . . .
C67 C 0.4880(3) 0.0278(2) 0.82057(15) 0.0577(11) Uani 1 1 d . . . . .
H67 H 0.4850 -0.0209 0.8337 0.069 Uiso 1 1 calc R . . . .
C68 C 0.4205(3) 0.0622(2) 0.78679(16) 0.0582(11) Uani 1 1 d . . . . .
H68 H 0.3707 0.0374 0.7770 0.070 Uiso 1 1 calc R . . . .
C69 C 0.4247(2) 0.1331(2) 0.76693(14) 0.0409(8) Uani 1 1 d . . . . .
H69 H 0.3778 0.1560 0.7433 0.049 Uiso 1 1 calc R . . . .
F1 F -0.10146(16) 0.00058(13) 0.44436(12) 0.0745(8) Uani 1 1 d . U . . .
F2 F -0.09635(18) 0.01199(14) 0.52716(12) 0.0837(9) Uani 1 1 d . U . . .
F3 F -0.20721(14) 0.02158(14) 0.46374(14) 0.0874(10) Uani 1 1 d . U . . .
F4 F -0.2912(2) 0.2637(2) 0.3877(2) 0.0565(16) Uani 0.536(6) 1 d D U P A 1
F4A F -0.2219(4) 0.3379(3) 0.4946(2) 0.073(2) Uani 0.464(6) 1 d D U P A 2
F5 F -0.2679(3) 0.3099(3) 0.4682(2) 0.0624(16) Uani 0.536(6) 1 d D U P A 1
F5A F -0.2267(5) 0.3513(4) 0.4105(3) 0.048(2) Uani 0.464(6) 1 d D U P A 2
F6 F -0.2131(4) 0.3568(3) 0.4124(3) 0.048(2) Uani 0.536(6) 1 d D U P A 1
F6A F -0.3007(2) 0.2713(3) 0.4317(3) 0.066(2) Uani 0.464(6) 1 d D U P A 2
F7 F 0.1547(3) 0.0411(2) 0.37050(13) 0.0885(15) Uani 0.844(6) 1 d D U P B 1
F7A F 0.0693(12) 0.0663(8) 0.2783(3) 0.081(5) Uani 0.156(6) 1 d D U P B 2
F8 F 0.0391(2) 0.0375(2) 0.3140(2) 0.1089(18) Uani 0.844(6) 1 d D U P B 1
F8A F 0.1804(5) 0.0691(8) 0.3397(10) 0.101(6) Uani 0.156(6) 1 d D U P B 2
F9 F 0.1319(4) 0.0808(2) 0.28971(18) 0.1042(17) Uani 0.844(6) 1 d D U P B 1
F9A F 0.0830(14) 0.0234(4) 0.3564(8) 0.083(5) Uani 0.156(6) 1 d D U P B 2
F10 F -0.0075(4) 0.3158(2) 0.23432(11) 0.0851(16) Uani 0.802(10) 1 d D U P C 1
F10A F 0.0496(12) 0.4040(4) 0.3101(5) 0.090(5) Uani 0.198(10) 1 d D U P C 2
F11 F 0.0797(2) 0.3837(2) 0.2881(2) 0.0790(15) Uani 0.802(10) 1 d D U P C 1
F11A F -0.0589(4) 0.3496(10) 0.2698(7) 0.078(5) Uani 0.198(10) 1 d D U P C 2
F12 F -0.0367(3) 0.3812(3) 0.2941(2) 0.0851(18) Uani 0.802(10) 1 d D U P C 1
F12A F 0.0402(12) 0.3319(9) 0.2430(5) 0.092(5) Uani 0.198(10) 1 d D U P C 2
F13 F 0.10465(16) 0.08054(18) 0.66521(9) 0.0828(9) Uani 1 1 d . U . . .
F14 F 0.1618(3) 0.17459(19) 0.70489(13) 0.1356(17) Uani 1 1 d . U . . .
F15 F 0.22564(17) 0.0773(2) 0.70758(12) 0.1254(15) Uani 1 1 d . U . . .
F16 F 0.40839(11) 0.12117(12) 0.60998(9) 0.0529(6) Uani 1 1 d . U . . .
F17 F 0.35087(12) 0.09114(14) 0.52525(10) 0.0612(6) Uani 1 1 d . U . . .
F18 F 0.37923(11) 0.20427(12) 0.54701(8) 0.0479(5) Uani 1 1 d . U . . .
F19 F -0.0150(8) 0.4333(8) 0.6102(6) 0.099(4) Uani 0.367(15) 1 d D U P D 1
F19A F 0.0566(6) 0.5454(2) 0.6059(4) 0.088(2) Uani 0.633(15) 1 d D U P D 2
F20 F 0.0968(5) 0.4768(8) 0.6531(2) 0.067(3) Uani 0.367(15) 1 d D U P D 1
F20A F -0.0328(2) 0.4649(5) 0.5887(3) 0.077(2) Uani 0.633(15) 1 d D U P D 2
F21 F 0.0167(10) 0.5381(5) 0.5896(4) 0.095(4) Uani 0.367(15) 1 d D U P D 1
F21A F 0.0757(5) 0.4481(5) 0.65325(18) 0.089(3) Uani 0.633(15) 1 d D U P D 2
F22 F 0.29022(13) 0.50665(16) 0.53827(11) 0.0768(8) Uani 1 1 d . U . . .
F23 F 0.20023(19) 0.5457(2) 0.46702(17) 0.1287(15) Uani 1 1 d . U . . .
F24 F 0.25879(17) 0.44803(19) 0.46133(12) 0.0907(10) Uani 1 1 d . U . . .
C201 C -0.02185(17) 0.21968(17) 0.48027(11) 0.0258(7) Uani 1 1 d . . . . .
C202 C -0.03974(17) 0.14529(18) 0.48456(12) 0.0294(7) Uani 1 1 d . . . . .
H202 H 0.0027 0.1106 0.4951 0.035 Uiso 1 1 calc R . . . .
C203 C -0.11684(18) 0.12022(18) 0.47399(13) 0.0324(7) Uani 1 1 d . . . . .
C204 C -0.18007(19) 0.16908(19) 0.45975(13) 0.0349(7) Uani 1 1 d . . . . .
H204 H -0.2331 0.1525 0.4534 0.042 Uiso 1 1 calc R . . . .
C205 C -0.16357(18) 0.24265(18) 0.45508(13) 0.0340(7) Uani 1 1 d D . . . .
C206 C -0.08664(18) 0.26774(19) 0.46527(13) 0.0314(7) Uani 1 1 d . . . . .
H206 H -0.0777 0.3190 0.4620 0.038 Uiso 1 1 calc R . . . .
C207 C -0.1313(2) 0.0393(2) 0.47703(17) 0.0438(9) Uani 1 1 d . . . . .
C208 C -0.2336(3) 0.2935(3) 0.4305(3) 0.0449(13) Uani 0.536(6) 1 d D U P A 1
C209 C 0.07116(16) 0.23342(19) 0.42207(12) 0.0290(7) Uani 1 1 d . . . . .
C210 C 0.08937(17) 0.16473(19) 0.40366(12) 0.0321(7) Uani 1 1 d . . . . .
H210 H 0.1048 0.1251 0.4293 0.039 Uiso 1 1 calc R . . . .
C211 C 0.08562(18) 0.1529(2) 0.34918(13) 0.0362(8) Uani 1 1 d D . . . .
C212 C 0.06372(19) 0.2093(2) 0.31070(14) 0.0404(8) Uani 1 1 d . . . . .
H212 H 0.0623 0.2015 0.2736 0.049 Uiso 1 1 calc R . . . .
C213 C 0.04394(18) 0.2773(2) 0.32715(13) 0.0370(8) Uani 1 1 d D . . . .
C214 C 0.04775(17) 0.28900(19) 0.38189(13) 0.0326(7) Uani 1 1 d . . . . .
H214 H 0.0340 0.3362 0.3923 0.039 Uiso 1 1 calc R . . . .
C215 C 0.1035(2) 0.0789(2) 0.33131(14) 0.0556(11) Uani 1 1 d D . . . .
C216 C 0.0196(2) 0.3395(2) 0.28697(14) 0.0530(10) Uani 1 1 d D . . . .
C217 C 0.13681(17) 0.19877(18) 0.53181(12) 0.0284(7) Uani 1 1 d . . . . .
C218 C 0.12555(19) 0.17615(18) 0.58112(12) 0.0328(7) Uani 1 1 d . . . . .
H218 H 0.0753 0.1844 0.5858 0.039 Uiso 1 1 calc R . . . .
C219 C 0.1852(2) 0.14220(19) 0.62316(13) 0.0359(8) Uani 1 1 d . . . . .
C220 C 0.25992(19) 0.13008(18) 0.61836(13) 0.0357(8) Uani 1 1 d . . . . .
H220 H 0.3008 0.1066 0.6472 0.043 Uiso 1 1 calc R . . . .
C221 C 0.27318(18) 0.15287(17) 0.57077(13) 0.0304(7) Uani 1 1 d . . . . .
C222 C 0.21212(17) 0.18653(17) 0.52802(12) 0.0288(7) Uani 1 1 d . . . . .
H222 H 0.2226 0.2015 0.4954 0.035 Uiso 1 1 calc R . . . .
C223 C 0.1691(2) 0.1191(2) 0.67442(15) 0.0519(10) Uani 1 1 d . . . . .
C224 C 0.35183(19) 0.1428(2) 0.56334(14) 0.0389(8) Uani 1 1 d . . . . .
C225 C 0.08788(17) 0.33157(18) 0.50553(12) 0.0287(7) Uani 1 1 d . . . . .
C226 C 0.05581(18) 0.36631(19) 0.54233(12) 0.0333(7) Uani 1 1 d . . . . .
H226 H 0.0170 0.3408 0.5537 0.040 Uiso 1 1 calc R . . . .
C227 C 0.07871(18) 0.43673(19) 0.56290(13) 0.0382(8) Uani 1 1 d D . . . .
C228 C 0.1355(2) 0.4751(2) 0.54788(15) 0.0447(9) Uani 1 1 d . . . . .
H228 H 0.1512 0.5234 0.5619 0.054 Uiso 1 1 calc R . . . .
C229 C 0.16934(19) 0.4418(2) 0.51188(15) 0.0409(8) Uani 1 1 d . . . . .
C230 C 0.14567(17) 0.37173(19) 0.49182(13) 0.0336(7) Uani 1 1 d . . . . .
H230 H 0.1700 0.3499 0.4675 0.040 Uiso 1 1 calc R . . . .
C231 C 0.04435(19) 0.47165(19) 0.60265(15) 0.0505(10) Uani 1 1 d D . . . .
C232 C 0.2303(3) 0.4839(3) 0.4949(2) 0.0646(12) Uani 1 1 d . . . . .
C308 C -0.2277(4) 0.3008(4) 0.4486(3) 0.0449(13) Uani 0.464(6) 1 d D U P A 2
B200 B 0.0685(2) 0.2459(2) 0.48528(14) 0.0283(8) Uani 1 1 d . . . . .

loop_
_atom_site_aniso_label
_atom_site_aniso_U_11
_atom_site_aniso_U_22
_atom_site_aniso_U_33
_atom_site_aniso_U_23
_atom_site_aniso_U_13
_atom_site_aniso_U_12
Ir1 0.02579(6) 0.02508(7) 0.02023(6) 0.00020(5) 0.00356(4) -0.00010(5)
P31 0.0293(4) 0.0398(6) 0.0254(4) 0.0046(3) 0.0073(3) 0.0029(3)
P51 0.0246(4) 0.0231(4) 0.0191(3) 0.0004(3) 0.0022(3) 0.0008(3)
N2 0.0284(13) 0.0277(15) 0.0235(12) -0.0013(11) 0.0044(10) -0.0022(11)
N13 0.0318(14) 0.0286(16) 0.0234(12) 0.0016(11) 0.0062(10) 0.0033(11)
C3 0.0392(18) 0.033(2) 0.0339(17) -0.0027(14) 0.0078(14) -0.0057(14)
C4 0.045(2) 0.043(2) 0.0380(19) -0.0052(16) 0.0036(16) -0.0166(17)
C5 0.0314(18) 0.062(3) 0.0350(19) 0.0001(17) -0.0013(14) -0.0124(17)
C6 0.0281(17) 0.052(3) 0.0337(18) 0.0100(15) 0.0007(14) -0.0004(14)
C7 0.0310(16) 0.0305(18) 0.0275(15) 0.0030(14) 0.0071(12) -0.0025(13)
C8 0.0312(17) 0.033(2) 0.0328(17) 0.0059(14) 0.0071(13) 0.0010(13)
C9 0.037(2) 0.041(2) 0.051(2) 0.0113(18) 0.0026(16) 0.0079(16)
C10 0.061(3) 0.030(2) 0.066(3) 0.0110(19) 0.011(2) 0.0123(18)
C11 0.056(2) 0.029(2) 0.047(2) -0.0003(16) 0.0121(18) -0.0002(16)
C12 0.0401(18) 0.031(2) 0.0326(17) -0.0048(14) 0.0074(14) -0.0038(14)
C32 0.0340(17) 0.037(2) 0.0252(15) 0.0044(14) 0.0034(13) 0.0001(14)
C33 0.049(2) 0.057(3) 0.0372(19) 0.0123(18) 0.0120(16) 0.0125(18)
C34 0.061(3) 0.083(4) 0.061(3) 0.029(3) 0.011(2) 0.029(2)
C35 0.073(3) 0.064(3) 0.035(2) 0.021(2) -0.002(2) 0.004(2)
C36 0.075(3) 0.076(3) 0.032(2) 0.015(2) 0.014(2) 0.003(2)
C37 0.058(2) 0.074(3) 0.035(2) 0.0161(19) 0.0161(18) 0.016(2)
C38 0.050(2) 0.043(2) 0.0305(17) 0.0066(16) 0.0160(15) 0.0137(17)
C39 0.078(3) 0.045(3) 0.041(2) -0.0078(18) 0.027(2) 0.007(2)
C40 0.109(4) 0.060(3) 0.043(2) -0.009(2) 0.028(2) -0.005(3)
C41 0.113(4) 0.059(3) 0.045(2) -0.002(2) 0.028(3) 0.035(3)
C42 0.084(4) 0.083(4) 0.059(3) -0.007(3) 0.029(3) 0.033(3)
C43 0.062(3) 0.076(4) 0.049(2) 0.000(2) 0.021(2) 0.023(2)
C44 0.0398(19) 0.055(3) 0.0319(18) 0.0140(16) 0.0091(15) -0.0041(16)
C45 0.042(2) 0.078(3) 0.044(2) 0.012(2) 0.0161(17) -0.005(2)
C46 0.039(2) 0.113(5) 0.061(3) 0.020(3) 0.005(2) -0.017(2)
C47 0.074(4) 0.109(5) 0.073(3) 0.032(3) -0.002(3) -0.050(3)
C48 0.099(4) 0.083(4) 0.074(3) 0.030(3) -0.013(3) -0.048(3)
C49 0.068(3) 0.063(3) 0.057(3) 0.018(2) -0.002(2) -0.019(2)
C52 0.0299(16) 0.0177(16) 0.0288(15) 0.0002(12) 0.0035(12) -0.0014(12)
C53 0.0369(17) 0.0280(19) 0.0291(16) -0.0005(14) 0.0004(13) 0.0021(14)
C54 0.046(2) 0.039(2) 0.0319(18) -0.0010(15) -0.0080(15) 0.0084(16)
C55 0.0338(19) 0.035(2) 0.055(2) -0.0015(17) -0.0039(16) 0.0096(15)
C56 0.0347(19) 0.044(2) 0.053(2) 0.0017(18) 0.0127(16) 0.0076(15)
C57 0.0308(17) 0.040(2) 0.0328(17) 0.0037(15) 0.0069(13) 0.0064(14)
C58 0.0265(15) 0.034(2) 0.0248(15) -0.0064(13) 0.0032(12) 0.0000(12)
C59 0.048(2) 0.036(2) 0.0370(18) -0.0076(15) 0.0139(15) -0.0043(16)
C60 0.055(2) 0.042(3) 0.059(3) -0.0200(19) 0.0184(19) -0.0102(18)
C61 0.065(3) 0.062(3) 0.041(2) -0.026(2) 0.0003(19) -0.002(2)
C62 0.081(3) 0.063(3) 0.0244(18) -0.0113(18) 0.0049(18) 0.009(2)
C63 0.049(2) 0.040(2) 0.0276(17) -0.0052(15) 0.0040(15) 0.0055(16)
C64 0.0353(17) 0.0283(18) 0.0185(14) 0.0008(12) 0.0070(12) 0.0005(13)
C65 0.0395(19) 0.038(2) 0.0293(17) 0.0055(14) 0.0084(14) 0.0087(15)
C66 0.072(3) 0.040(2) 0.0270(17) 0.0114(16) 0.0122(17) 0.023(2)
C67 0.100(3) 0.026(2) 0.041(2) 0.0044(17) 0.014(2) -0.001(2)
C68 0.074(3) 0.035(2) 0.054(2) 0.0011(19) 0.005(2) -0.020(2)
C69 0.044(2) 0.030(2) 0.0394(19) -0.0001(15) 0.0020(15) -0.0062(15)
F1 0.0944(19) 0.0334(15) 0.111(2) -0.0237(14) 0.0554(17) -0.0102(13)
F2 0.120(2) 0.0401(16) 0.0816(18) 0.0193(14) 0.0197(16) -0.0163(15)
F3 0.0426(14) 0.0372(15) 0.181(3) -0.0085(17) 0.0342(16) -0.0145(11)
F4 0.023(2) 0.050(3) 0.078(4) 0.001(2) -0.008(2) -0.0002(17)
F4A 0.076(4) 0.077(4) 0.059(3) -0.019(3) 0.011(3) 0.041(3)
F5 0.054(3) 0.067(4) 0.079(4) 0.009(3) 0.039(3) 0.021(3)
F5A 0.034(4) 0.042(5) 0.064(5) 0.012(4) 0.012(3) 0.010(3)
F6 0.032(3) 0.032(4) 0.072(4) 0.005(3) 0.004(3) 0.003(2)
F6A 0.029(3) 0.050(3) 0.112(5) 0.011(3) 0.012(3) 0.007(2)
F7 0.118(3) 0.070(3) 0.062(2) -0.0072(18) 0.009(2) 0.053(2)
F7A 0.108(10) 0.069(9) 0.069(9) -0.026(7) 0.032(8) 0.019(9)
F8 0.082(3) 0.060(3) 0.168(5) -0.051(3) 0.019(3) -0.017(2)
F8A 0.108(10) 0.085(10) 0.109(11) -0.022(9) 0.035(9) 0.038(8)
F9 0.173(5) 0.085(3) 0.090(3) -0.010(2) 0.092(3) 0.025(3)
F9A 0.109(10) 0.057(9) 0.091(10) -0.020(8) 0.043(8) 0.011(8)
F10 0.127(4) 0.077(3) 0.0360(17) 0.0137(16) 0.0055(19) -0.005(2)
F10A 0.106(10) 0.076(9) 0.078(8) 0.055(7) 0.015(8) -0.004(8)
F11 0.084(3) 0.067(3) 0.087(3) 0.034(2) 0.030(2) -0.010(2)
F11A 0.061(7) 0.099(10) 0.068(9) 0.054(7) 0.014(6) 0.025(7)
F12 0.099(3) 0.098(4) 0.070(3) 0.049(3) 0.045(2) 0.058(3)
F12A 0.108(10) 0.116(10) 0.072(8) 0.039(7) 0.057(7) 0.011(8)
F13 0.0814(18) 0.117(3) 0.0478(14) 0.0083(14) 0.0186(13) -0.0498(17)
F14 0.285(5) 0.085(3) 0.074(2) -0.0267(18) 0.109(3) -0.072(3)
F15 0.0746(19) 0.214(4) 0.081(2) 0.098(2) 0.0162(16) 0.017(2)
F16 0.0297(10) 0.0538(15) 0.0589(13) 0.0150(11) -0.0076(9) 0.0036(9)
F17 0.0433(12) 0.0592(16) 0.0763(16) -0.0278(13) 0.0132(11) 0.0034(10)
F18 0.0347(11) 0.0468(13) 0.0586(13) 0.0118(11) 0.0105(9) -0.0013(9)
F19 0.085(6) 0.108(8) 0.124(8) -0.073(6) 0.062(6) -0.030(5)
F19A 0.101(5) 0.054(3) 0.112(5) -0.032(3) 0.038(4) 0.003(3)
F20 0.051(4) 0.100(7) 0.035(4) -0.024(4) -0.006(3) 0.009(5)
F20A 0.036(2) 0.111(5) 0.076(3) -0.032(3) 0.006(2) 0.016(2)
F21 0.120(8) 0.079(7) 0.073(5) 0.000(5) 0.014(6) 0.080(6)
F21A 0.096(5) 0.123(6) 0.050(3) 0.016(3) 0.026(3) 0.064(4)
F22 0.0399(13) 0.081(2) 0.0946(19) -0.0047(15) 0.0021(12) -0.0297(12)
F23 0.084(2) 0.100(3) 0.181(4) 0.084(3) 0.015(2) -0.0220(19)
F24 0.084(2) 0.103(3) 0.095(2) -0.0106(19) 0.0419(17) -0.0512(18)
C201 0.0246(15) 0.0263(19) 0.0235(14) -0.0005(12) 0.0037(11) -0.0027(11)
C202 0.0267(16) 0.0279(19) 0.0307(16) -0.0016(13) 0.0054(12) 0.0009(12)
C203 0.0344(17) 0.0252(19) 0.0368(17) -0.0011(14) 0.0107(14) -0.0046(13)
C204 0.0281(16) 0.035(2) 0.0400(18) -0.0024(15) 0.0095(14) -0.0059(13)
C205 0.0266(16) 0.033(2) 0.0396(18) -0.0019(14) 0.0068(13) -0.0013(13)
C206 0.0288(16) 0.0255(18) 0.0365(17) 0.0004(14) 0.0060(13) -0.0007(13)
C207 0.0367(19) 0.028(2) 0.065(2) -0.0015(18) 0.0145(17) -0.0049(14)
C208 0.0294(19) 0.040(2) 0.061(3) 0.001(2) 0.010(2) 0.0014(17)
C209 0.0179(14) 0.0351(19) 0.0289(15) 0.0012(14) 0.0008(11) -0.0044(12)
C210 0.0280(16) 0.032(2) 0.0318(17) 0.0015(14) 0.0037(13) -0.0019(13)
C211 0.0285(17) 0.042(2) 0.0362(18) -0.0050(15) 0.0082(14) -0.0019(14)
C212 0.0309(17) 0.058(3) 0.0308(17) -0.0013(16) 0.0077(14) -0.0016(16)
C213 0.0267(16) 0.048(3) 0.0331(17) 0.0070(15) 0.0053(13) -0.0013(14)
C214 0.0256(16) 0.034(2) 0.0348(17) 0.0022(14) 0.0046(13) -0.0007(13)
C215 0.061(3) 0.055(3) 0.048(2) -0.012(2) 0.014(2) 0.006(2)
C216 0.057(3) 0.061(3) 0.039(2) 0.0122(19) 0.0131(19) 0.002(2)
C217 0.0301(16) 0.0219(17) 0.0278(15) -0.0038(13) 0.0019(12) -0.0049(12)
C218 0.0315(17) 0.031(2) 0.0308(16) -0.0025(14) 0.0034(13) -0.0079(13)
C219 0.0408(19) 0.031(2) 0.0277(16) 0.0000(14) 0.0002(14) -0.0129(14)
C220 0.0385(19) 0.0241(19) 0.0307(17) 0.0018(13) -0.0075(14) -0.0055(13)
C221 0.0307(16) 0.0181(17) 0.0349(17) -0.0015(13) 0.0004(13) -0.0039(12)
C222 0.0279(16) 0.0258(18) 0.0264(15) -0.0003(12) 0.0003(12) -0.0043(12)
C223 0.058(2) 0.055(3) 0.0322(19) 0.0027(18) 0.0001(17) -0.020(2)
C224 0.0306(17) 0.032(2) 0.043(2) -0.0036(16) -0.0018(14) 0.0013(14)
C225 0.0226(15) 0.0286(18) 0.0273(15) 0.0023(13) -0.0022(12) 0.0006(12)
C226 0.0275(16) 0.034(2) 0.0323(17) -0.0022(14) 0.0006(13) -0.0015(13)
C227 0.0292(17) 0.034(2) 0.0380(18) -0.0039(15) -0.0074(14) 0.0042(14)
C228 0.0376(19) 0.026(2) 0.056(2) -0.0088(17) -0.0048(16) -0.0022(15)
C229 0.0302(18) 0.032(2) 0.049(2) 0.0034(16) -0.0019(15) -0.0066(14)
C230 0.0248(16) 0.031(2) 0.0371(17) 0.0019(14) 0.0001(13) -0.0016(13)
C231 0.041(2) 0.042(3) 0.057(2) -0.0157(19) 0.0009(18) 0.0046(17)
C232 0.051(3) 0.046(3) 0.094(4) -0.006(3) 0.019(2) -0.015(2)
C308 0.0294(19) 0.040(2) 0.061(3) 0.001(2) 0.010(2) 0.0014(17)
B200 0.0238(17) 0.027(2) 0.0292(17) 0.0022(14) 0.0022(13) -0.0021(13)

loop_
_atom_type_symbol
_atom_type_description
_atom_type_scat_dispersion_real
_atom_type_scat_dispersion_imag
_atom_type_scat_source
C C 0.0033 0.0016 'International Tables Vol C Tables 4.2.6.8 and 6.1.1.4'
H H 0.0000 0.0000 'International Tables Vol C Tables 4.2.6.8 and 6.1.1.4'
B B 0.0013 0.0007 'International Tables Vol C Tables 4.2.6.8 and 6.1.1.4'
F F 0.0171 0.0103 'International Tables Vol C Tables 4.2.6.8 and 6.1.1.4'
Ir Ir -1.4442 7.9887 'International Tables Vol C Tables 4.2.6.8 and 6.1.1.4'
N N 0.0061 0.0033 'International Tables Vol C Tables 4.2.6.8 and 6.1.1.4'
P P 0.1023 0.0942 'International Tables Vol C Tables 4.2.6.8 and 6.1.1.4'

loop_
_geom_angle_atom_site_label_1
_geom_angle_atom_site_label_2
_geom_angle_atom_site_label_3
_geom_angle
H1A Ir1 H1B 90.0(16)
P31 Ir1 H1A 84.8(12)
P31 Ir1 H1B 87.9(11)
P51 Ir1 H1A 84.2(12)
P51 Ir1 H1B 80.7(11)
P51 Ir1 P31 164.08(3)
N2 Ir1 H1A 171.5(12)
N2 Ir1 H1B 98.2(11)
N2 Ir1 P31 93.12(7)
N2 Ir1 P51 99.39(7)
N13 Ir1 H1A 94.9(12)
N13 Ir1 H1B 174.3(11)
N13 Ir1 P31 95.43(7)
N13 Ir1 P51 96.94(7)
N13 Ir1 N2 76.97(10)
C32 P31 Ir1 116.97(11)
C32 P31 C44 103.34(16)
C38 P31 Ir1 113.99(12)
C38 P31 C32 101.34(15)
C38 P31 C44 107.59(18)
C44 P31 Ir1 112.40(11)
C52 P51 Ir1 116.25(10)
C52 P51 C58 100.54(14)
C58 P51 Ir1 114.99(10)
C64 P51 Ir1 114.99(10)
C64 P51 C52 103.54(14)
C64 P51 C58 104.70(14)
C3 N2 Ir1 125.9(2)
C3 N2 C7 118.5(3)
C7 N2 Ir1 115.2(2)
C8 N13 Ir1 115.5(2)
C12 N13 Ir1 126.0(2)
C12 N13 C8 118.5(3)
N2 C3 H3 118.6
N2 C3 C4 122.8(3)
C4 C3 H3 118.6
C3 C4 H4 120.4
C5 C4 C3 119.2(4)
C5 C4 H4 120.4
C4 C5 H5 120.5
C4 C5 C6 119.1(3)
C6 C5 H5 120.5
C5 C6 H6 119.9
C5 C6 C7 120.2(3)
C7 C6 H6 119.9
N2 C7 C6 120.3(3)
N2 C7 C8 115.7(3)
C6 C7 C8 124.0(3)
N13 C8 C7 116.2(3)
N13 C8 C9 120.5(3)
C9 C8 C7 123.3(3)
C8 C9 H9 120.0
C10 C9 C8 119.9(3)
C10 C9 H9 120.0
C9 C10 H10 120.4
C9 C10 C11 119.2(4)
C11 C10 H10 120.4
C10 C11 H11 120.8
C12 C11 C10 118.5(4)
C12 C11 H11 120.8
N13 C12 C11 123.4(3)
N13 C12 H12 118.3
C11 C12 H12 118.3
C33 C32 P31 122.9(3)
C33 C32 C37 118.6(3)
C37 C32 P31 118.5(3)
C32 C33 H33 119.8
C32 C33 C34 120.3(4)
C34 C33 H33 119.8
C33 C34 H34 119.9
C35 C34 C33 120.2(4)
C35 C34 H34 119.9
C34 C35 H35 119.9
C36 C35 C34 120.2(4)
C36 C35 H35 119.9
C35 C36 H36 120.2
C35 C36 C37 119.7(4)
C37 C36 H36 120.2
C32 C37 H37 119.5
C36 C37 C32 121.0(4)
C36 C37 H37 119.5
C39 C38 P31 116.8(3)
C39 C38 C43 118.1(4)
C43 C38 P31 125.1(3)
C38 C39 H39 119.2
C38 C39 C40 121.5(4)
C40 C39 H39 119.2
C39 C40 H40 120.9
C41 C40 C39 118.3(5)
C41 C40 H40 120.9
C40 C41 H41 119.5
C42 C41 C40 121.1(5)
C42 C41 H41 119.5
C41 C42 H42 120.1
C41 C42 C43 119.8(5)
C43 C42 H42 120.1
C38 C43 H43 119.4
C42 C43 C38 121.1(5)
C42 C43 H43 119.4
C45 C44 P31 121.5(3)
C45 C44 C49 118.0(4)
C49 C44 P31 119.8(3)
C44 C45 H45 120.0
C44 C45 C46 119.9(5)
C46 C45 H45 120.0
C45 C46 H46 119.4
C47 C46 C45 121.2(4)
C47 C46 H46 119.4
C46 C47 H47 120.3
C48 C47 C46 119.4(5)
C48 C47 H47 120.3
C47 C48 H48 119.9
C47 C48 C49 120.2(5)
C49 C48 H48 119.9
C44 C49 H49 119.4
C48 C49 C44 121.2(5)
C48 C49 H49 119.4
C53 C52 P51 122.1(2)
C53 C52 C57 118.6(3)
C57 C52 P51 119.3(2)
C52 C53 H53 119.9
C52 C53 C54 120.2(3)
C54 C53 H53 119.9
C53 C54 H54 119.7
C55 C54 C53 120.5(3)
C55 C54 H54 119.7
C54 C55 H55 119.9
C54 C55 C56 120.2(3)
C56 C55 H55 119.9
C55 C56 H56 120.3
C55 C56 C57 119.5(3)
C57 C56 H56 120.3
C52 C57 H57 119.5
C56 C57 C52 121.0(3)
C56 C57 H57 119.5
C59 C58 P51 116.4(2)
C59 C58 C63 119.1(3)
C63 C58 P51 124.4(3)
C58 C59 H59 119.6
C60 C59 C58 120.8(3)
C60 C59 H59 119.6
C59 C60 H60 120.1
C61 C60 C59 119.9(4)
C61 C60 H60 120.1
C60 C61 H61 120.1
C62 C61 C60 119.9(4)
C62 C61 H61 120.1
C61 C62 H62 119.7
C61 C62 C63 120.6(4)
C63 C62 H62 119.7
C58 C63 C62 119.8(4)
C58 C63 H63 120.1
C62 C63 H63 120.1
C65 C64 P51 118.5(2)
C69 C64 P51 123.2(2)
C69 C64 C65 118.2(3)
C64 C65 H65 119.7
C66 C65 C64 120.6(3)
C66 C65 H65 119.7
C65 C66 H66 119.7
C67 C66 C65 120.6(3)
C67 C66 H66 119.7
C66 C67 H67 120.3
C66 C67 C68 119.4(4)
C68 C67 H67 120.3
C67 C68 H68 119.8
C67 C68 C69 120.5(4)
C69 C68 H68 119.8
C64 C69 C68 120.7(3)
C64 C69 H69 119.6
C68 C69 H69 119.6
C202 C201 B200 121.1(3)
C206 C201 C202 115.8(3)
C206 C201 B200 122.7(3)
C201 C202 H202 118.7
C203 C202 C201 122.5(3)
C203 C202 H202 118.7
C202 C203 C207 119.2(3)
C204 C203 C202 120.6(3)
C204 C203 C207 120.2(3)
C203 C204 H204 121.2
C205 C204 C203 117.6(3)
C205 C204 H204 121.2
C204 C205 C206 121.8(3)
C204 C205 C208 117.1(3)
C204 C205 C308 120.4(4)
C206 C205 C208 120.5(4)
C206 C205 C308 116.9(4)
C201 C206 H206 119.2
C205 C206 C201 121.6(3)
C205 C206 H206 119.2
F1 C207 C203 112.0(3)
F2 C207 F1 104.8(3)
F2 C207 C203 112.5(3)
F3 C207 F1 107.1(3)
F3 C207 F2 106.0(3)
F3 C207 C203 113.8(3)
F4 C208 C205 113.6(4)
F5 C208 F4 105.8(5)
F5 C208 C205 110.1(4)
F6 C208 F4 106.5(5)
F6 C208 F5 107.5(5)
F6 C208 C205 112.8(5)
C210 C209 B200 122.3(3)
C214 C209 C210 115.8(3)
C214 C209 B200 121.6(3)
C209 C210 H210 118.9
C211 C210 C209 122.1(3)
C211 C210 H210 118.9
C210 C211 C215 120.2(3)
C212 C211 C210 120.7(3)
C212 C211 C215 119.1(3)
C211 C212 H212 120.6
C211 C212 C213 118.8(3)
C213 C212 H212 120.6
C212 C213 C214 120.4(3)
C212 C213 C216 120.5(3)
C214 C213 C216 119.1(3)
C209 C214 H214 118.9
C213 C214 C209 122.2(3)
C213 C214 H214 118.9
F7 C215 F8 105.7(4)
F7 C215 F9 106.2(4)
F7 C215 C211 113.8(3)
F7A C215 F8A 104.5(6)
F7A C215 C211 113.7(5)
F8 C215 F9 105.3(4)
F8 C215 C211 111.6(3)
F8A C215 C211 112.6(6)
F9 C215 C211 113.7(4)
F9A C215 F7A 105.4(6)
F9A C215 F8A 104.8(6)
F9A C215 C211 114.9(5)
F10 C216 C213 112.2(3)
F10A C216 C213 111.8(5)
F11 C216 F10 103.7(3)
F11 C216 C213 113.0(3)
F11A C216 F10A 104.5(6)
F11A C216 C213 111.6(5)
F12 C216 F10 106.4(3)
F12 C216 F11 107.1(4)
F12 C216 C213 113.7(3)
F12A C216 F10A 106.9(6)
F12A C216 F11A 106.9(6)
F12A C216 C213 114.6(6)
C218 C217 B200 121.2(3)
C222 C217 C218 116.1(3)
C222 C217 B200 122.3(3)
C217 C218 H218 119.0
C219 C218 C217 122.1(3)
C219 C218 H218 119.0
C218 C219 C220 120.9(3)
C218 C219 C223 119.3(3)
C220 C219 C223 119.8(3)
C219 C220 H220 120.8
C221 C220 C219 118.4(3)
C221 C220 H220 120.8
C220 C221 C222 120.5(3)
C220 C221 C224 121.2(3)
C222 C221 C224 118.4(3)
C217 C222 C221 122.1(3)
C217 C222 H222 118.9
C221 C222 H222 118.9
F13 C223 F14 105.6(4)
F13 C223 F15 104.4(4)
F13 C223 C219 113.8(3)
F14 C223 F15 105.1(4)
F14 C223 C219 113.3(3)
F15 C223 C219 113.6(4)
F16 C224 F17 105.7(3)
F16 C224 C221 112.7(3)
F17 C224 C221 112.9(3)
F18 C224 F16 106.1(3)
F18 C224 F17 105.8(3)
F18 C224 C221 113.1(3)
C226 C225 B200 123.3(3)
C230 C225 C226 115.5(3)
C230 C225 B200 120.7(3)
C225 C226 H226 118.8
C227 C226 C225 122.3(3)
C227 C226 H226 118.8
C226 C227 C231 121.0(3)
C228 C227 C226 120.5(3)
C228 C227 C231 118.5(3)
C227 C228 H228 120.7
C227 C228 C229 118.6(3)
C229 C228 H228 120.7
C228 C229 C232 118.7(4)
C230 C229 C228 119.9(3)
C230 C229 C232 121.3(4)
C225 C230 H230 118.5
C229 C230 C225 123.1(3)
C229 C230 H230 118.5
F19 C231 C227 113.6(4)
F19A C231 C227 111.7(4)
F20 C231 F19 103.5(5)
F20 C231 C227 112.3(5)
F20A C231 F19A 104.1(4)
F20A C231 C227 113.7(3)
F21 C231 F19 105.6(5)
F21 C231 F20 105.8(5)
F21 C231 C227 115.0(5)
F21A C231 F19A 104.7(4)
F21A C231 F20A 108.1(4)
F21A C231 C227 113.8(4)
F22 C232 F23 104.9(4)
F22 C232 C229 112.0(4)
F23 C232 C229 112.2(4)
F24 C232 F22 109.1(4)
F24 C232 F23 103.8(5)
F24 C232 C229 114.2(4)
F4A C308 F5A 106.5(6)
F4A C308 F6A 105.9(5)
F4A C308 C205 114.6(5)
F5A C308 C205 111.3(5)
F6A C308 F5A 106.2(6)
F6A C308 C205 111.8(5)
C201 B200 C209 103.0(2)
C217 B200 C201 112.4(3)
C217 B200 C209 113.0(3)
C225 B200 C201 113.5(3)
C225 B200 C209 111.8(3)
C225 B200 C217 103.6(2)

loop_
_geom_bond_atom_site_label_1
_geom_bond_atom_site_label_2
_geom_bond_distance
Ir1 H1A 1.50(2)
Ir1 H1B 1.50(2)
Ir1 P31 2.3000(8)
Ir1 P51 2.2945(8)
Ir1 N2 2.138(2)
Ir1 N13 2.128(3)
P31 C32 1.817(3)
P31 C38 1.805(4)
P31 C44 1.827(4)
P51 C52 1.829(3)
P51 C58 1.830(3)
P51 C64 1.828(3)
N2 C3 1.340(4)
N2 C7 1.367(4)
N13 C8 1.363(4)
N13 C12 1.339(4)
C3 H3 0.9500
C3 C4 1.377(4)
C4 H4 0.9500
C4 C5 1.369(5)
C5 H5 0.9500
C5 C6 1.371(5)
C6 H6 0.9500
C6 C7 1.392(4)
C7 C8 1.460(5)
C8 C9 1.387(5)
C9 H9 0.9500
C9 C10 1.379(5)
C10 H10 0.9500
C10 C11 1.379(5)
C11 H11 0.9500
C11 C12 1.370(5)
C12 H12 0.9500
C32 C33 1.373(5)
C32 C37 1.388(5)
C33 H33 0.9500
C33 C34 1.390(5)
C34 H34 0.9500
C34 C35 1.369(6)
C35 H35 0.9500
C35 C36 1.367(6)
C36 H36 0.9500
C36 C37 1.381(5)
C37 H37 0.9500
C38 C39 1.375(6)
C38 C43 1.395(5)
C39 H39 0.9500
C39 C40 1.400(6)
C40 H40 0.9500
C40 C41 1.384(7)
C41 H41 0.9500
C41 C42 1.368(7)
C42 H42 0.9500
C42 C43 1.375(6)
C43 H43 0.9500
C44 C45 1.382(5)
C44 C49 1.394(6)
C45 H45 0.9500
C45 C46 1.398(6)
C46 H46 0.9500
C46 C47 1.369(8)
C47 H47 0.9500
C47 C48 1.363(7)
C48 H48 0.9500
C48 C49 1.387(6)
C49 H49 0.9500
C52 C53 1.383(4)
C52 C57 1.392(4)
C53 H53 0.9500
C53 C54 1.388(4)
C54 H54 0.9500
C54 C55 1.368(5)
C55 H55 0.9500
C55 C56 1.378(5)
C56 H56 0.9500
C56 C57 1.382(4)
C57 H57 0.9500
C58 C59 1.385(5)
C58 C63 1.386(4)
C59 H59 0.9500
C59 C60 1.382(5)
C60 H60 0.9500
C60 C61 1.378(6)
C61 H61 0.9500
C61 C62 1.374(6)
C62 H62 0.9500
C62 C63 1.389(5)
C63 H63 0.9500
C64 C65 1.395(4)
C64 C69 1.381(4)
C65 H65 0.9500
C65 C66 1.387(5)
C66 H66 0.9500
C66 C67 1.368(6)
C67 H67 0.9500
C67 C68 1.376(6)
C68 H68 0.9500
C68 C69 1.390(5)
C69 H69 0.9500
F1 C207 1.326(4)
F2 C207 1.324(4)
F3 C207 1.318(4)
F4 C208 1.342(6)
F4A C308 1.329(6)
F5 C208 1.331(6)
F5A C308 1.340(6)
F6 C208 1.330(6)
F6A C308 1.337(6)
F7 C215 1.305(4)
F7A C215 1.311(6)
F8 C215 1.316(4)
F8A C215 1.323(6)
F9 C215 1.318(4)
F9A C215 1.307(6)
F10 C216 1.343(4)
F10A C216 1.338(6)
F11 C216 1.326(4)
F11A C216 1.331(6)
F12 C216 1.313(4)
F12A C216 1.297(6)
F13 C223 1.295(4)
F14 C223 1.303(5)
F15 C223 1.321(5)
F16 C224 1.342(4)
F17 C224 1.345(4)
F18 C224 1.335(4)
F19 C231 1.329(6)
F19A C231 1.351(5)
F20 C231 1.325(5)
F20A C231 1.304(4)
F21 C231 1.301(6)
F21A C231 1.302(5)
F22 C232 1.327(5)
F23 C232 1.341(5)
F24 C232 1.304(5)
C201 C202 1.396(4)
C201 C206 1.393(4)
C201 B200 1.639(4)
C202 H202 0.9500
C202 C203 1.383(4)
C203 C204 1.382(4)
C203 C207 1.493(5)
C204 H204 0.9500
C204 C205 1.377(4)
C205 C206 1.381(4)
C205 C208 1.509(6)
C205 C308 1.519(7)
C206 H206 0.9500
C209 C210 1.404(5)
C209 C214 1.400(4)
C209 B200 1.647(5)
C210 H210 0.9500
C210 C211 1.389(4)
C211 C212 1.382(5)
C211 C215 1.483(5)
C212 H212 0.9500
C212 C213 1.383(5)
C213 C214 1.395(4)
C213 C216 1.489(5)
C214 H214 0.9500
C217 C218 1.401(4)
C217 C222 1.390(4)
C217 B200 1.635(4)
C218 H218 0.9500
C218 C219 1.383(4)
C219 C220 1.389(5)
C219 C223 1.490(5)
C220 H220 0.9500
C220 C221 1.376(5)
C221 C222 1.403(4)
C221 C224 1.481(5)
C222 H222 0.9500
C225 C226 1.398(4)
C225 C230 1.393(4)
C225 B200 1.634(5)
C226 H226 0.9500
C226 C227 1.388(5)
C227 C228 1.379(5)
C227 C231 1.486(5)
C228 H228 0.9500
C228 C229 1.390(5)
C229 C230 1.381(5)
C229 C232 1.499(6)
C230 H230 0.9500

loop_
_geom_torsion_atom_site_label_1
_geom_torsion_atom_site_label_2
_geom_torsion_atom_site_label_3
_geom_torsion_atom_site_label_4
_geom_torsion
Ir1 P31 C32 C33 7.5(4)
Ir1 P31 C32 C37 -174.1(3)
Ir1 P31 C38 C39 52.1(3)
Ir1 P31 C38 C43 -128.1(3)
Ir1 P31 C44 C45 76.9(3)
Ir1 P31 C44 C49 -93.3(3)
Ir1 P51 C52 C53 13.2(3)
Ir1 P51 C52 C57 -168.2(2)
Ir1 P51 C58 C59 52.6(3)
Ir1 P51 C58 C63 -127.7(3)
Ir1 P51 C64 C65 60.6(3)
Ir1 P51 C64 C69 -115.8(3)
Ir1 N2 C3 C4 -171.4(2)
Ir1 N2 C7 C6 172.3(2)
Ir1 N2 C7 C8 -6.7(3)
Ir1 N13 C8 C7 2.4(3)
Ir1 N13 C8 C9 -179.1(3)
Ir1 N13 C12 C11 179.7(3)
P31 C32 C33 C34 179.4(3)
P31 C32 C37 C36 -179.0(4)
P31 C38 C39 C40 -177.4(3)
P31 C38 C43 C42 177.1(3)
P31 C44 C45 C46 -172.6(3)
P31 C44 C49 C48 171.9(4)
P51 C52 C53 C54 178.3(3)
P51 C52 C57 C56 -177.8(3)
P51 C58 C59 C60 179.7(3)
P51 C58 C63 C62 179.6(3)
P51 C64 C65 C66 -177.2(3)
P51 C64 C69 C68 177.1(3)
N2 C3 C4 C5 0.3(5)
N2 C7 C8 N13 2.9(4)
N2 C7 C8 C9 -175.5(3)
N13 C8 C9 C10 -0.9(6)
C3 N2 C7 C6 -0.3(4)
C3 N2 C7 C8 -179.4(3)
C3 C4 C5 C6 -1.0(5)
C4 C5 C6 C7 1.0(5)
C5 C6 C7 N2 -0.3(5)
C5 C6 C7 C8 178.6(3)
C6 C7 C8 N13 -176.1(3)
C6 C7 C8 C9 5.5(5)
C7 N2 C3 C4 0.4(5)
C7 C8 C9 C10 177.5(3)
C8 N13 C12 C11 -0.3(5)
C8 C9 C10 C11 0.3(6)
C9 C10 C11 C12 0.2(6)
C10 C11 C12 N13 -0.2(6)
C12 N13 C8 C7 -177.6(3)
C12 N13 C8 C9 0.9(5)
C32 P31 C38 C39 -74.4(3)
C32 P31 C38 C43 105.4(3)
C32 P31 C44 C45 -156.1(3)
C32 P31 C44 C49 33.7(4)
C32 C33 C34 C35 -0.4(7)
C33 C32 C37 C36 -0.6(6)
C33 C34 C35 C36 -0.7(8)
C34 C35 C36 C37 1.1(8)
C35 C36 C37 C32 -0.5(7)
C37 C32 C33 C34 1.0(6)
C38 P31 C32 C33 132.1(3)
C38 P31 C32 C37 -49.5(4)
C38 P31 C44 C45 -49.4(3)
C38 P31 C44 C49 140.4(3)
C38 C39 C40 C41 0.5(6)
C39 C38 C43 C42 -3.2(6)
C39 C40 C41 C42 -3.5(7)
C40 C41 C42 C43 3.2(7)
C41 C42 C43 C38 0.2(7)
C43 C38 C39 C40 2.8(6)
C44 P31 C32 C33 -116.5(3)
C44 P31 C32 C37 61.8(4)
C44 P31 C38 C39 177.5(3)
C44 P31 C38 C43 -2.7(4)
C44 C45 C46 C47 1.4(7)
C45 C44 C49 C48 1.5(7)
C45 C46 C47 C48 0.5(8)
C46 C47 C48 C49 -1.4(9)
C47 C48 C49 C44 0.4(8)
C49 C44 C45 C46 -2.3(6)
C52 P51 C58 C59 -73.1(3)
C52 P51 C58 C63 106.6(3)
C52 P51 C64 C65 -171.5(2)
C52 P51 C64 C69 12.1(3)
C52 C53 C54 C55 -0.3(5)
C53 C52 C57 C56 0.9(5)
C53 C54 C55 C56 0.5(6)
C54 C55 C56 C57 0.0(6)
C55 C56 C57 C52 -0.7(6)
C57 C52 C53 C54 -0.4(5)
C58 P51 C52 C53 138.0(3)
C58 P51 C52 C57 -43.4(3)
C58 P51 C64 C65 -66.6(3)
C58 P51 C64 C69 117.0(3)
C58 C59 C60 C61 0.8(6)
C59 C58 C63 C62 -0.7(5)
C59 C60 C61 C62 -0.8(6)
C60 C61 C62 C63 0.0(7)
C61 C62 C63 C58 0.7(6)
C63 C58 C59 C60 0.0(5)
C64 P51 C52 C53 -113.9(3)
C64 P51 C52 C57 64.7(3)
C64 P51 C58 C59 179.8(2)
C64 P51 C58 C63 -0.6(3)
C64 C65 C66 C67 0.6(5)
C65 C64 C69 C68 0.7(5)
C65 C66 C67 C68 -0.7(6)
C66 C67 C68 C69 0.8(6)
C67 C68 C69 C64 -0.8(6)
C69 C64 C65 C66 -0.6(5)
C201 C202 C203 C204 -1.5(5)
C201 C202 C203 C207 177.3(3)
C202 C201 C206 C205 -0.3(4)
C202 C201 B200 C209 83.7(3)
C202 C201 B200 C217 -38.1(4)
C202 C201 B200 C225 -155.3(3)
C202 C203 C204 C205 1.7(5)
C202 C203 C207 F1 -55.4(4)
C202 C203 C207 F2 62.4(4)
C202 C203 C207 F3 -177.1(3)
C203 C204 C205 C206 -1.3(5)
C203 C204 C205 C208 170.1(4)
C203 C204 C205 C308 -170.2(4)
C204 C203 C207 F1 123.4(3)
C204 C203 C207 F2 -118.9(4)
C204 C203 C207 F3 1.7(5)
C204 C205 C206 C201 0.7(5)
C204 C205 C208 F4 -39.8(6)
C204 C205 C208 F5 78.7(5)
C204 C205 C208 F6 -161.2(5)
C204 C205 C308 F4A 101.7(6)
C204 C205 C308 F5A -137.4(6)
C204 C205 C308 F6A -18.9(7)
C206 C201 C202 C203 0.8(4)
C206 C201 B200 C209 -88.6(3)
C206 C201 B200 C217 149.6(3)
C206 C201 B200 C225 32.4(4)
C206 C205 C208 F4 131.7(5)
C206 C205 C208 F5 -109.8(5)
C206 C205 C208 F6 10.3(7)
C206 C205 C308 F4A -67.8(6)
C206 C205 C308 F5A 53.1(7)
C206 C205 C308 F6A 171.7(5)
C207 C203 C204 C205 -177.0(3)
C208 C205 C206 C201 -170.5(4)
C209 C210 C211 C212 0.2(5)
C209 C210 C211 C215 -178.5(3)
C210 C209 C214 C213 -1.0(4)
C210 C209 B200 C201 -84.7(3)
C210 C209 B200 C217 36.7(4)
C210 C209 B200 C225 153.1(3)
C210 C211 C212 C213 -1.4(5)
C210 C211 C215 F7 -30.1(5)
C210 C211 C215 F7A 154.6(12)
C210 C211 C215 F8 89.4(5)
C210 C211 C215 F8A -86.8(12)
C210 C211 C215 F9 -151.7(4)
C210 C211 C215 F9A 33.1(12)
C211 C212 C213 C214 1.3(5)
C211 C212 C213 C216 -179.7(3)
C212 C211 C215 F7 151.2(4)
C212 C211 C215 F7A -24.1(12)
C212 C211 C215 F8 -89.3(5)
C212 C211 C215 F8A 94.5(12)
C212 C211 C215 F9 29.5(5)
C212 C211 C215 F9A -145.6(12)
C212 C213 C214 C209 -0.2(5)
C212 C213 C216 F10 22.3(5)
C212 C213 C216 F10A -140.6(12)
C212 C213 C216 F11 -94.5(5)
C212 C213 C216 F11A 102.8(11)
C212 C213 C216 F12 143.1(5)
C212 C213 C216 F12A -18.8(12)
C214 C209 C210 C211 1.0(4)
C214 C209 B200 C201 89.0(3)
C214 C209 B200 C217 -149.6(3)
C214 C209 B200 C225 -33.2(4)
C214 C213 C216 F10 -158.7(4)
C214 C213 C216 F10A 38.3(12)
C214 C213 C216 F11 84.5(5)
C214 C213 C216 F11A -78.2(11)
C214 C213 C216 F12 -37.9(5)
C214 C213 C216 F12A 160.1(12)
C215 C211 C212 C213 177.3(3)
C216 C213 C214 C209 -179.1(3)
C217 C218 C219 C220 1.0(5)
C217 C218 C219 C223 -179.7(3)
C218 C217 C222 C221 0.6(5)
C218 C217 B200 C201 -36.6(4)
C218 C217 B200 C209 -152.5(3)
C218 C217 B200 C225 86.4(3)
C218 C219 C220 C221 0.2(5)
C218 C219 C223 F13 50.6(5)
C218 C219 C223 F14 -70.1(5)
C218 C219 C223 F15 169.9(4)
C219 C220 C221 C222 -0.9(5)
C219 C220 C221 C224 179.0(3)
C220 C219 C223 F13 -130.1(4)
C220 C219 C223 F14 109.2(5)
C220 C219 C223 F15 -10.7(5)
C220 C221 C222 C217 0.5(5)
C220 C221 C224 F16 -9.9(4)
C220 C221 C224 F17 109.7(4)
C220 C221 C224 F18 -130.2(3)
C222 C217 C218 C219 -1.3(5)
C222 C217 B200 C201 151.3(3)
C222 C217 B200 C209 35.3(4)
C222 C217 B200 C225 -85.8(3)
C222 C221 C224 F16 169.9(3)
C222 C221 C224 F17 -70.5(4)
C222 C221 C224 F18 49.6(4)
C223 C219 C220 C221 -179.2(3)
C224 C221 C222 C217 -179.4(3)
C225 C226 C227 C228 -0.7(5)
C225 C226 C227 C231 -179.1(3)
C226 C225 C230 C229 -1.3(4)
C226 C225 B200 C201 33.3(4)
C226 C225 B200 C209 149.2(3)
C226 C225 B200 C217 -88.9(3)
C226 C227 C228 C229 -0.1(5)
C226 C227 C231 F19 -7.7(10)
C226 C227 C231 F19A -163.1(5)
C226 C227 C231 F20 109.4(8)
C226 C227 C231 F20A -45.6(6)
C226 C227 C231 F21 -129.5(9)
C226 C227 C231 F21A 78.7(7)
C227 C228 C229 C230 0.2(5)
C227 C228 C229 C232 179.2(3)
C228 C227 C231 F19 173.9(10)
C228 C227 C231 F19A 18.5(6)
C228 C227 C231 F20 -69.0(8)
C228 C227 C231 F20A 136.0(5)
C228 C227 C231 F21 52.1(10)
C228 C227 C231 F21A -99.7(7)
C228 C229 C230 C225 0.6(5)
C228 C229 C232 F22 55.1(5)
C228 C229 C232 F23 -62.5(5)
C228 C229 C232 F24 179.7(4)
C230 C225 C226 C227 1.4(4)
C230 C225 B200 C201 -154.5(3)
C230 C225 B200 C209 -38.6(4)
C230 C225 B200 C217 83.3(3)
C230 C229 C232 F22 -125.9(4)
C230 C229 C232 F23 116.5(5)
C230 C229 C232 F24 -1.3(6)
C231 C227 C228 C229 178.3(3)
C232 C229 C230 C225 -178.4(3)
C308 C205 C206 C201 169.9(4)
B200 C201 C202 C203 -172.1(3)
B200 C201 C206 C205 172.4(3)
B200 C209 C210 C211 175.0(3)
B200 C209 C214 C213 -175.1(3)
B200 C217 C218 C219 -173.9(3)
B200 C217 C222 C221 173.1(3)
B200 C225 C226 C227 173.9(3)
B200 C225 C230 C229 -174.1(3)

loop_
_smtbx_masks_void_nr
_smtbx_masks_void_average_x
_smtbx_masks_void_average_y
_smtbx_masks_void_average_z
_smtbx_masks_void_volume
_smtbx_masks_void_count_electrons
1 -0.038 0.236 0.622 64.0 0.0
2 -0.038 0.264 0.122 64.0 0.0
3 0.038 0.736 0.878 64.0 0.0
4 0.038 0.764 0.378 64.0 0.0
5 0.176 0.583 0.812 7.2 0.0
6 0.176 0.917 0.312 7.2 0.0
7 0.336 0.265 0.894 162.0 37.2
8 0.336 0.235 0.394 162.0 37.2
9 0.664 0.735 0.106 162.0 38.8
10 0.664 0.765 0.606 162.0 38.8
11 0.824 0.083 0.688 7.2 0.0
12 0.824 0.417 0.188 7.2 0.0
